data_7709590
loop_
_publ_author_name
'Rungthanaphatsophon, Pokpong'
'Rath, Nigam'
'Neely, Jamie'

_publ_section_title
;
 Iron(II) Complexes Supported by Pyrazolyl-Substituted Cyclopentadienyl
 Ligands: Synthesis and Characterization
;
_journal_name_full 'Dalton Transactions'
_journal_paper_doi 10.1039/D2DT00199C
_journal_year 2022
_chemical_formula_moiety 'C29 H29 Cl Fe N4, C4 H8 O'
_chemical_formula_sum 'C33 H37 Cl Fe N4 O'
_chemical_formula_weight 596.96
_space_group_crystal_system monoclinic
_space_group_IT_number 14
_space_group_name_Hall '-P 2ybc'
_space_group_name_H-M_alt 'P 1 21/c 1'
_atom_sites_solution_hydrogens geom
_atom_sites_solution_primary dual
_atom_sites_solution_secondary difmap
_audit_creation_method SHELXL-2018/3
_audit_update_record
;
2022-02-15 deposited with the CCDC.	2022-02-22 downloaded from the CCDC.
;
_cell_angle_alpha 90
_cell_angle_beta 100.055(3)
_cell_angle_gamma 90
_cell_formula_units_Z 4
_cell_length_a 9.3605(6)
_cell_length_b 19.0634(12)
_cell_length_c 16.6011(10)
_cell_measurement_reflns_used 9711
_cell_measurement_temperature 100(2)
_cell_measurement_theta_max 74.52
_cell_measurement_theta_min 4.64
_cell_volume 2916.8(3)
_computing_cell_refinement 'SAINT V8.34A (Bruker AXS Inc., 2013)'
_computing_data_collection 'Bruker APEX2'
_computing_data_reduction 'SAINT V8.34A (Bruker AXS Inc., 2013)'
_computing_molecular_graphics 'Bruker SHELXTL'
_computing_publication_material 'APEX3 v2018.7--RC8 (Bruker AXS, 2018)'
_computing_structure_refinement 'SHELXL-2018/3 (Sheldrick, 2018)'
_computing_structure_solution 'SHELXT-2014 (Sheldrick, 2008)'
_diffrn_ambient_temperature 100(2)
_diffrn_detector_area_resol_mean 7.41
_diffrn_measured_fraction_theta_full 0.994
_diffrn_measured_fraction_theta_max 0.992
_diffrn_measurement_device_type 'Bruker D8 VENTURE'
_diffrn_measurement_method '\w and \f scans'
_diffrn_radiation_type CuK\a
_diffrn_radiation_wavelength 1.54178
_diffrn_reflns_av_R_equivalents 0.0428
_diffrn_reflns_av_unetI/netI 0.0219
_diffrn_reflns_Laue_measured_fraction_full 0.994
_diffrn_reflns_Laue_measured_fraction_max 0.992
_diffrn_reflns_limit_h_max 11
_diffrn_reflns_limit_h_min -11
_diffrn_reflns_limit_k_max 23
_diffrn_reflns_limit_k_min -23
_diffrn_reflns_limit_l_max 20
_diffrn_reflns_limit_l_min -20
_diffrn_reflns_number 55335
_diffrn_reflns_point_group_measured_fraction_full 0.994
_diffrn_reflns_point_group_measured_fraction_max 0.992
_diffrn_reflns_theta_full 67.679
_diffrn_reflns_theta_max 74.606
_diffrn_reflns_theta_min 4.639
_diffrn_source 'microfocus sealed tube'
_exptl_absorpt_coefficient_mu 5.242
_exptl_absorpt_correction_T_max 0.8645
_exptl_absorpt_correction_T_min 0.7440
_exptl_absorpt_correction_type multi-scan
_exptl_absorpt_process_details 'SADABS V2016/2 (Bruker AXS Inc.)'
_exptl_crystal_colour yellow
_exptl_crystal_density_diffrn 1.359
_exptl_crystal_density_method 'not measured'
_exptl_crystal_description rod
_exptl_crystal_F_000 1256
_exptl_crystal_size_max 0.162
_exptl_crystal_size_mid 0.134
_exptl_crystal_size_min 0.105
_refine_diff_density_max 0.778
_refine_diff_density_min -0.618
_refine_diff_density_rms 0.073
_refine_ls_extinction_method none
_refine_ls_goodness_of_fit_ref 1.036
_refine_ls_hydrogen_treatment constr
_refine_ls_matrix_type full
_refine_ls_number_parameters 398
_refine_ls_number_reflns 5934
_refine_ls_number_restraints 63
_refine_ls_restrained_S_all 1.052
_refine_ls_R_factor_all 0.0545
_refine_ls_R_factor_gt 0.0515
_refine_ls_shift/su_max 0.001
_refine_ls_shift/su_mean 0.000
_refine_ls_structure_factor_coef Fsqd
_refine_ls_weighting_details 'w=1/[\s^2^(Fo^2^)+(0.0895P)^2^+3.3554P] where P=(Fo^2^+2Fc^2^)/3'
_refine_ls_weighting_scheme calc
_refine_ls_wR_factor_gt 0.1468
_refine_ls_wR_factor_ref 0.1511
_reflns_Friedel_coverage 0.000
_reflns_number_gt 5577
_reflns_number_total 5934
_reflns_threshold_expression 'I > 2\s(I)'
_cod_data_source_file d2dt00199c2.cif
_cod_data_source_block j15019
_cod_original_cell_volume 2916.9(3)
_cod_original_sg_symbol_H-M 'P 21/c'
_cod_database_code 7709590
_shelx_shelxl_version_number 2018/3
_shelx_space_group_comment
; 
The symmetry employed for this shelxl refinement is uniquely defined 
by the following loop, which should always be used as a source of 
symmetry information in preference to the above space-group names. 
They are only intended as comments. 
;
_shelx_estimated_absorpt_t_min 0.484
_shelx_estimated_absorpt_t_max 0.609

loop_
_space_group_symop_operation_xyz
'x, y, z'
'-x, y+1/2, -z+1/2'
'-x, -y, -z'
'x, -y-1/2, z-1/2'

loop_
_atom_site_label
_atom_site_type_symbol
_atom_site_fract_x
_atom_site_fract_y
_atom_site_fract_z
_atom_site_U_iso_or_equiv
_atom_site_adp_type
_atom_site_occupancy
_atom_site_site_symmetry_order
_atom_site_calc_flag
_atom_site_refinement_flags_posn
_atom_site_refinement_flags_adp
_atom_site_refinement_flags_occupancy
_atom_site_disorder_assembly
_atom_site_disorder_group
Fe1 Fe 0.41222(4) 0.35732(2) 0.65885(2) 0.02624(14) Uani 1 1 d . . . . .
Cl1 Cl 0.18155(6) 0.38125(4) 0.59515(4) 0.04052(19) Uani 1 1 d . . . . .
N1 N 0.5414(2) 0.44630(11) 0.63964(13) 0.0271(4) Uani 1 1 d . . . . .
N2 N 0.6834(2) 0.43658(10) 0.63246(12) 0.0227(4) Uani 1 1 d . . . . .
N3 N 0.5176(2) 0.31132(11) 0.56791(12) 0.0252(4) Uani 1 1 d . . . . .
N4 N 0.6620(2) 0.32424(10) 0.57040(12) 0.0220(4) Uani 1 1 d . . . . .
C1 C 0.6148(3) 0.31899(14) 0.75180(14) 0.0267(5) Uani 1 1 d D . . . .
C2 C 0.5413(3) 0.37004(16) 0.79194(16) 0.0343(6) Uani 1 1 d . . . . .
H2 H 0.578612 0.414569 0.810808 0.041 Uiso 1 1 calc R U . . .
C3 C 0.4033(3) 0.3432(2) 0.79894(19) 0.0454(8) Uani 1 1 d . . . . .
H3 H 0.331593 0.366776 0.822838 0.054 Uiso 1 1 calc R U . . .
C4 C 0.3903(3) 0.2760(2) 0.76466(18) 0.0441(8) Uani 1 1 d . . . . .
H4 H 0.308163 0.246210 0.761075 0.053 Uiso 1 1 calc R U . . .
C5 C 0.5197(3) 0.26014(16) 0.73638(16) 0.0343(6) Uani 1 1 d . . . . .
H5 H 0.540373 0.217432 0.711250 0.041 Uiso 1 1 calc R U . . .
C6 C 0.7620(2) 0.32910(11) 0.72456(13) 0.0218(4) Uani 1 1 d D U . . .
C7 C 0.8638(3) 0.37496(12) 0.78734(14) 0.0248(5) Uani 1 1 d D . . . .
C8 C 0.9798(3) 0.41182(13) 0.76545(17) 0.0318(6) Uani 1 1 d . . . . .
H8 H 0.992210 0.412198 0.709869 0.038 Uiso 1 1 calc R U . . .
C9 C 1.0780(3) 0.44822(15) 0.8236(2) 0.0399(7) Uani 1 1 d . . . . .
H9 H 1.154376 0.474175 0.806892 0.048 Uiso 1 1 calc R U . . .
C10 C 1.0655(4) 0.44690(18) 0.9044(2) 0.0514(8) Uani 1 1 d . . . . .
H10 H 1.132741 0.471552 0.943843 0.062 Uiso 1 1 calc R U . . .
C11 C 0.9536(5) 0.4092(2) 0.9278(2) 0.0587(10) Uani 1 1 d . . . . .
H11 H 0.944321 0.407785 0.983857 0.070 Uiso 1 1 calc R U . . .
C12 C 0.8536(4) 0.37312(18) 0.86979(18) 0.0419(7) Uani 1 1 d . . . . .
H12 H 0.777808 0.347056 0.887042 0.050 Uiso 1 1 calc R U . . .
C13 C 0.8408(3) 0.25417(14) 0.7217(2) 0.0223(5) Uani 0.516(4) 1 d DG U P A 1
C14 C 0.9688(3) 0.24124(16) 0.77600(19) 0.0269(11) Uani 0.516(4) 1 d G . P A 1
H14 H 1.007438 0.275922 0.814868 0.032 Uiso 0.516(4) 1 calc R U P A 1
C15 C 1.0403(3) 0.17758(19) 0.7735(2) 0.0319(12) Uani 0.516(4) 1 d G . P A 1
H15 H 1.127768 0.168750 0.810613 0.038 Uiso 0.516(4) 1 calc R U P A 1
C16 C 0.9838(4) 0.12684(15) 0.7166(3) 0.035(2) Uani 0.516(4) 1 d G . P A 1
H16 H 1.032657 0.083333 0.714885 0.042 Uiso 0.516(4) 1 calc R U P A 1
C17 C 0.8558(4) 0.13977(15) 0.6623(2) 0.0378(14) Uani 0.516(4) 1 d G . P A 1
H17 H 0.817216 0.105088 0.623412 0.045 Uiso 0.516(4) 1 calc R U P A 1
C18 C 0.7843(3) 0.20343(17) 0.6648(2) 0.0318(12) Uani 0.516(4) 1 d G . P A 1
H18 H 0.696883 0.212260 0.627665 0.038 Uiso 0.516(4) 1 calc R U P A 1
C13' C 0.8463(4) 0.26019(15) 0.7203(2) 0.0220(5) Uani 0.484(4) 1 d DG U P A 2
C14' C 0.9558(4) 0.25464(16) 0.6739(2) 0.0305(12) Uani 0.484(4) 1 d G . P A 2
H14' H 0.974932 0.292654 0.640320 0.037 Uiso 0.484(4) 1 calc R U P A 2
C15' C 1.0373(4) 0.1935(2) 0.6765(3) 0.0355(13) Uani 0.484(4) 1 d G . P A 2
H15' H 1.112094 0.189664 0.644751 0.043 Uiso 0.484(4) 1 calc R U P A 2
C16' C 1.0093(5) 0.13783(18) 0.7256(4) 0.046(3) Uani 0.484(4) 1 d G . P A 2
H16' H 1.064981 0.096019 0.727406 0.055 Uiso 0.484(4) 1 calc R U P A 2
C17' C 0.8998(5) 0.14338(19) 0.7721(3) 0.055(2) Uani 0.484(4) 1 d G . P A 2
H17' H 0.880705 0.105362 0.805630 0.066 Uiso 0.484(4) 1 calc R U P A 2
C18' C 0.8184(4) 0.2046(2) 0.7694(3) 0.0429(16) Uani 0.484(4) 1 d G . P A 2
H18' H 0.743541 0.208352 0.801199 0.051 Uiso 0.484(4) 1 calc R U P A 2
C19 C 0.7441(2) 0.36550(11) 0.63681(14) 0.0208(4) Uani 1 1 d D . . . .
H19 H 0.840204 0.369938 0.624626 0.025 Uiso 1 1 calc R U . . .
C20 C 0.7412(3) 0.49647(13) 0.60599(15) 0.0283(5) Uani 1 1 d . . . . .
C21 C 0.6335(3) 0.54619(15) 0.59908(19) 0.0369(6) Uani 1 1 d . . . . .
H21 H 0.640097 0.593690 0.582830 0.044 Uiso 1 1 calc R U . . .
C22 C 0.5123(3) 0.51321(15) 0.62061(18) 0.0357(6) Uani 1 1 d . . . . .
C23 C 0.8904(3) 0.50438(15) 0.58844(19) 0.0364(6) Uani 1 1 d . . . . .
H23A H 0.958408 0.511156 0.639839 0.055 Uiso 1 1 calc R U . . .
H23B H 0.894180 0.545140 0.552904 0.055 Uiso 1 1 calc R U . . .
H23C H 0.917129 0.462084 0.560994 0.055 Uiso 1 1 calc R U . . .
C24 C 0.3661(4) 0.54420(18) 0.6230(3) 0.0522(8) Uani 1 1 d . . . . .
H24A H 0.308507 0.544473 0.567716 0.078 Uiso 1 1 calc R U . . .
H24B H 0.377730 0.592368 0.643747 0.078 Uiso 1 1 calc R U . . .
H24C H 0.316464 0.516059 0.659101 0.078 Uiso 1 1 calc R U . . .
C25 C 0.7078(3) 0.29679(14) 0.50333(16) 0.0309(5) Uani 1 1 d . . . . .
C26 C 0.5894(3) 0.26463(16) 0.45796(17) 0.0384(6) Uani 1 1 d . . . . .
H26 H 0.586437 0.240428 0.407671 0.046 Uiso 1 1 calc R U . . .
C27 C 0.4740(3) 0.27435(15) 0.49996(16) 0.0327(6) Uani 1 1 d . . . . .
C28 C 0.8588(4) 0.30285(19) 0.4873(2) 0.0489(8) Uani 1 1 d . . . . .
H28A H 0.890987 0.351717 0.494562 0.073 Uiso 1 1 calc R U . . .
H28B H 0.861747 0.287957 0.431115 0.073 Uiso 1 1 calc R U . . .
H28C H 0.923086 0.272886 0.525661 0.073 Uiso 1 1 calc R U . . .
C29 C 0.3199(3) 0.2499(2) 0.4772(2) 0.0492(8) Uani 1 1 d . . . . .
H29A H 0.268569 0.258369 0.522930 0.074 Uiso 1 1 calc R U . . .
H29B H 0.318502 0.199634 0.464796 0.074 Uiso 1 1 calc R U . . .
H29C H 0.271850 0.275783 0.428968 0.074 Uiso 1 1 calc R U . . .
O1S O 0.6236(9) 0.5718(4) 0.8168(4) 0.1604(19) Uani 0.75 1 d G U P B 1
C1S C 0.4754(8) 0.5615(5) 0.8224(5) 0.1601(19) Uani 0.75 1 d G U P B 1
H1S1 H 0.440818 0.516204 0.797147 0.192 Uiso 0.75 1 calc R U P B 1
H1S2 H 0.415474 0.599556 0.793291 0.192 Uiso 0.75 1 calc R U P B 1
C2S C 0.4636(9) 0.5617(5) 0.9066(6) 0.1601(19) Uani 0.75 1 d G U P B 1
H2S1 H 0.397992 0.599876 0.917726 0.192 Uiso 0.75 1 calc R U P B 1
H2S2 H 0.423335 0.516524 0.921582 0.192 Uiso 0.75 1 calc R U P B 1
C3S C 0.6045(11) 0.5722(6) 0.9529(4) 0.1598(19) Uani 0.75 1 d G U P B 1
H3S1 H 0.631733 0.531931 0.990163 0.192 Uiso 0.75 1 calc R U P B 1
H3S2 H 0.606390 0.615283 0.986307 0.192 Uiso 0.75 1 calc R U P B 1
C4S C 0.7034(7) 0.5784(6) 0.8975(5) 0.1600(19) Uani 0.75 1 d G U P B 1
H4S1 H 0.778013 0.541133 0.908112 0.192 Uiso 0.75 1 calc R U P B 1
H4S2 H 0.752669 0.624485 0.904256 0.192 Uiso 0.75 1 calc R U P B 1
O2S O 0.562(3) 0.5078(12) 0.9864(15) 0.168(6) Uiso 0.25 1 d G U P C -2
C5S C 0.665(3) 0.5111(15) 0.9330(18) 0.168(6) Uiso 0.25 1 d G U P C -2
H5S1 H 0.764589 0.508536 0.964909 0.201 Uiso 0.25 1 calc R U P C -2
H5S2 H 0.650820 0.471158 0.894302 0.201 Uiso 0.25 1 calc R U P C -2
C6S C 0.645(4) 0.5755(18) 0.8896(18) 0.168(6) Uiso 0.25 1 d G U P C -2
H6S1 H 0.620702 0.566453 0.830054 0.201 Uiso 0.25 1 calc R U P C -2
H6S2 H 0.734471 0.603831 0.900662 0.201 Uiso 0.25 1 calc R U P C -2
C7S C 0.529(4) 0.6120(13) 0.916(2) 0.168(6) Uiso 0.25 1 d G U P C -2
H7S1 H 0.449723 0.620531 0.869282 0.201 Uiso 0.25 1 calc R U P C -2
H7S2 H 0.563492 0.657909 0.939890 0.201 Uiso 0.25 1 calc R U P C -2
C8S C 0.478(3) 0.5702(15) 0.9760(19) 0.168(6) Uiso 0.25 1 d G U P C -2
H8S1 H 0.487940 0.596037 1.028382 0.201 Uiso 0.25 1 calc R U P C -2
H8S2 H 0.374171 0.558659 0.957774 0.201 Uiso 0.25 1 calc R U P C -2

loop_
_atom_site_aniso_label
_atom_site_aniso_U_11
_atom_site_aniso_U_22
_atom_site_aniso_U_33
_atom_site_aniso_U_23
_atom_site_aniso_U_13
_atom_site_aniso_U_12
Fe1 0.0164(2) 0.0420(3) 0.0197(2) 0.00728(14) 0.00136(15) 0.00316(14)
Cl1 0.0173(3) 0.0612(4) 0.0414(4) 0.0181(3) 0.0005(2) 0.0028(3)
N1 0.0207(10) 0.0343(11) 0.0256(10) 0.0035(8) 0.0022(8) 0.0071(8)
N2 0.0200(9) 0.0269(10) 0.0212(9) 0.0013(7) 0.0032(7) 0.0025(7)
N3 0.0181(9) 0.0364(11) 0.0201(9) 0.0006(8) 0.0002(7) -0.0031(8)
N4 0.0165(9) 0.0307(10) 0.0179(9) -0.0012(7) 0.0007(7) 0.0000(7)
C1 0.0223(11) 0.0381(13) 0.0184(11) 0.0052(9) 0.0004(9) 0.0039(9)
C2 0.0311(14) 0.0494(15) 0.0231(12) 0.0092(11) 0.0071(10) 0.0130(12)
C3 0.0315(15) 0.077(2) 0.0305(15) 0.0228(15) 0.0131(12) 0.0205(15)
C4 0.0231(13) 0.075(2) 0.0332(15) 0.0213(14) 0.0011(11) -0.0037(13)
C5 0.0257(13) 0.0497(16) 0.0267(13) 0.0082(11) 0.0022(10) -0.0041(11)
C6 0.0193(8) 0.0250(9) 0.0198(8) 0.0006(7) -0.0001(7) 0.0005(7)
C7 0.0252(12) 0.0237(10) 0.0223(11) -0.0011(9) -0.0045(9) 0.0065(9)
C8 0.0297(13) 0.0296(12) 0.0319(13) -0.0010(10) -0.0064(10) -0.0007(10)
C9 0.0354(15) 0.0302(13) 0.0479(16) -0.0042(12) -0.0098(12) -0.0029(11)
C10 0.0519(19) 0.0470(17) 0.0460(18) -0.0173(14) -0.0170(15) -0.0036(14)
C11 0.067(2) 0.077(2) 0.0254(15) -0.0145(15) -0.0094(15) -0.004(2)
C12 0.0428(17) 0.0546(17) 0.0251(14) -0.0036(12) -0.0025(12) -0.0015(14)
C13 0.0196(9) 0.0251(10) 0.0209(9) 0.0007(8) 0.0004(8) -0.0003(8)
C14 0.023(2) 0.026(2) 0.030(2) 0.0014(18) -0.0006(18) -0.0030(17)
C15 0.025(2) 0.026(2) 0.042(3) 0.000(2) -0.004(2) 0.0000(19)
C16 0.042(4) 0.020(3) 0.043(4) -0.005(3) 0.006(3) -0.001(3)
C17 0.050(4) 0.025(2) 0.037(3) -0.004(2) 0.003(3) 0.001(2)
C18 0.036(3) 0.030(2) 0.027(2) -0.0008(19) -0.003(2) 0.002(2)
C13' 0.0196(9) 0.0245(10) 0.0206(9) 0.0009(8) 0.0003(8) -0.0005(8)
C14' 0.028(3) 0.027(2) 0.037(3) 0.008(2) 0.009(2) 0.004(2)
C15' 0.028(3) 0.034(3) 0.047(3) 0.000(2) 0.013(2) 0.004(2)
C16' 0.017(3) 0.037(4) 0.087(8) 0.025(5) 0.018(4) 0.012(3)
C17' 0.047(4) 0.037(3) 0.088(6) 0.033(3) 0.031(4) 0.012(3)
C18' 0.034(3) 0.038(3) 0.062(4) 0.023(3) 0.021(3) 0.010(2)
C19 0.0170(10) 0.0258(11) 0.0191(11) -0.0002(8) 0.0019(8) 0.0015(8)
C20 0.0296(13) 0.0293(12) 0.0248(12) 0.0049(9) 0.0021(10) 0.0024(10)
C21 0.0337(14) 0.0308(13) 0.0447(16) 0.0103(11) 0.0025(12) 0.0073(11)
C22 0.0291(13) 0.0363(14) 0.0404(15) 0.0067(11) 0.0026(11) 0.0089(11)
C23 0.0330(14) 0.0334(13) 0.0447(16) 0.0098(11) 0.0119(12) 0.0002(11)
C24 0.0334(16) 0.0457(17) 0.078(2) 0.0120(16) 0.0109(16) 0.0172(13)
C25 0.0315(13) 0.0373(13) 0.0249(12) -0.0072(10) 0.0074(10) -0.0022(10)
C26 0.0401(16) 0.0493(16) 0.0265(13) -0.0144(11) 0.0075(11) -0.0111(12)
C27 0.0295(13) 0.0442(14) 0.0227(12) -0.0033(10) 0.0000(10) -0.0095(11)
C28 0.0367(16) 0.062(2) 0.0544(19) -0.0281(16) 0.0242(14) -0.0106(14)
C29 0.0343(16) 0.076(2) 0.0356(16) -0.0152(15) 0.0013(12) -0.0219(15)
O1S 0.150(4) 0.175(4) 0.160(4) 0.014(4) 0.038(4) -0.030(4)
C1S 0.149(4) 0.175(4) 0.160(4) 0.014(4) 0.038(4) -0.030(4)
C2S 0.150(4) 0.175(4) 0.160(4) 0.015(4) 0.040(4) -0.030(4)
C3S 0.150(4) 0.175(4) 0.160(4) 0.015(4) 0.040(4) -0.030(4)
C4S 0.150(4) 0.175(4) 0.160(4) 0.014(4) 0.039(4) -0.030(4)

loop_
_atom_type_symbol
_atom_type_description
_atom_type_scat_dispersion_real
_atom_type_scat_dispersion_imag
_atom_type_scat_source
C C 0.0181 0.0091 'International Tables Vol C Tables 4.2.6.8 and 6.1.1.4'
H H 0.0000 0.0000 'International Tables Vol C Tables 4.2.6.8 and 6.1.1.4'
N N 0.0311 0.0180 'International Tables Vol C Tables 4.2.6.8 and 6.1.1.4'
O O 0.0492 0.0322 'International Tables Vol C Tables 4.2.6.8 and 6.1.1.4'
Cl Cl 0.3639 0.7018 'International Tables Vol C Tables 4.2.6.8 and 6.1.1.4'
Fe Fe -1.1336 3.1974 'International Tables Vol C Tables 4.2.6.8 and 6.1.1.4'

loop_
_geom_angle_atom_site_label_1
_geom_angle_atom_site_label_2
_geom_angle_atom_site_label_3
_geom_angle
_geom_angle_site_symmetry_1
_geom_angle_site_symmetry_3
_geom_angle_publ_flag
N3 Fe1 N1 82.94(8) . . ?
N3 Fe1 Cl1 105.77(6) . . ?
N1 Fe1 Cl1 106.66(6) . . ?
N3 Fe1 C2 119.05(9) . . ?
N1 Fe1 C2 81.16(9) . . ?
Cl1 Fe1 C2 135.17(7) . . ?
N3 Fe1 C1 85.23(8) . . ?
N1 Fe1 C1 86.09(8) . . ?
Cl1 Fe1 C1 163.86(7) . . ?
C2 Fe1 C1 35.39(9) . . ?
N3 Fe1 C3 138.82(10) . . ?
N1 Fe1 C3 110.85(11) . . ?
Cl1 Fe1 C3 106.66(8) . . ?
C2 Fe1 C3 35.02(11) . . ?
C1 Fe1 C3 58.58(9) . . ?
N3 Fe1 C5 81.86(9) . . ?
N1 Fe1 C5 120.12(9) . . ?
Cl1 Fe1 C5 133.21(7) . . ?
C2 Fe1 C5 57.93(10) . . ?
C1 Fe1 C5 35.19(9) . . ?
C3 Fe1 C5 57.41(11) . . ?
N3 Fe1 C4 111.43(11) . . ?
N1 Fe1 C4 138.65(10) . . ?
Cl1 Fe1 C4 106.05(7) . . ?
C2 Fe1 C4 57.76(11) . . ?
C1 Fe1 C4 58.30(9) . . ?
C3 Fe1 C4 34.34(13) . . ?
C5 Fe1 C4 34.41(10) . . ?
C22 N1 N2 105.7(2) . . ?
C22 N1 Fe1 134.23(18) . . ?
N2 N1 Fe1 119.27(15) . . ?
N1 N2 C20 111.09(19) . . ?
N1 N2 C19 119.65(19) . . ?
C20 N2 C19 128.0(2) . . ?
C27 N3 N4 106.0(2) . . ?
C27 N3 Fe1 134.95(18) . . ?
N4 N3 Fe1 118.80(15) . . ?
C25 N4 N3 110.83(19) . . ?
C25 N4 C19 128.6(2) . . ?
N3 N4 C19 120.46(18) . . ?
C2 C1 C5 106.5(2) . . ?
C2 C1 C6 125.8(2) . . ?
C5 C1 C6 127.5(2) . . ?
C2 C1 Fe1 72.12(15) . . ?
C5 C1 Fe1 73.69(15) . . ?
C6 C1 Fe1 115.57(15) . . ?
C3 C2 C1 108.4(3) . . ?
C3 C2 Fe1 73.22(17) . . ?
C1 C2 Fe1 72.49(15) . . ?
C3 C2 H2 125.8 . . ?
C1 C2 H2 125.8 . . ?
Fe1 C2 H2 120.3 . . ?
C4 C3 C2 108.3(3) . . ?
C4 C3 Fe1 73.64(18) . . ?
C2 C3 Fe1 71.77(16) . . ?
C4 C3 H3 125.9 . . ?
C2 C3 H3 125.9 . . ?
Fe1 C3 H3 120.5 . . ?
C3 C4 C5 108.3(3) . . ?
C3 C4 Fe1 72.01(17) . . ?
C5 C4 Fe1 72.75(16) . . ?
C3 C4 H4 125.8 . . ?
C5 C4 H4 125.8 . . ?
Fe1 C4 H4 121.1 . . ?
C4 C5 C1 108.5(3) . . ?
C4 C5 Fe1 72.84(17) . . ?
C1 C5 Fe1 71.12(15) . . ?
C4 C5 H5 125.7 . . ?
C1 C5 H5 125.7 . . ?
Fe1 C5 H5 122.0 . . ?
C1 C6 C13' 113.5(2) . . ?
C1 C6 C7 110.49(19) . . ?
C13' C6 C7 104.6(2) . . ?
C1 C6 C19 111.50(17) . . ?
C13' C6 C19 107.6(2) . . ?
C7 C6 C19 108.80(18) . . ?
C1 C6 C13 109.7(2) . . ?
C7 C6 C13 106.76(18) . . ?
C19 C6 C13 109.5(2) . . ?
C12 C7 C8 117.4(2) . . ?
C12 C7 C6 120.5(2) . . ?
C8 C7 C6 121.6(2) . . ?
C7 C8 C9 121.3(3) . . ?
C7 C8 H8 119.4 . . ?
C9 C8 H8 119.4 . . ?
C10 C9 C8 120.7(3) . . ?
C10 C9 H9 119.6 . . ?
C8 C9 H9 119.6 . . ?
C9 C10 C11 119.0(3) . . ?
C9 C10 H10 120.5 . . ?
C11 C10 H10 120.5 . . ?
C10 C11 C12 120.7(3) . . ?
C10 C11 H11 119.6 . . ?
C12 C11 H11 119.6 . . ?
C7 C12 C11 120.8(3) . . ?
C7 C12 H12 119.6 . . ?
C11 C12 H12 119.6 . . ?
C14 C13 C18 120.0 . . ?
C14 C13 C6 119.0(2) . . ?
C18 C13 C6 121.0(2) . . ?
C13 C14 C15 120.0 . . ?
C13 C14 H14 120.0 . . ?
C15 C14 H14 120.0 . . ?
C16 C15 C14 120.0 . . ?
C16 C15 H15 120.0 . . ?
C14 C15 H15 120.0 . . ?
C15 C16 C17 120.0 . . ?
C15 C16 H16 120.0 . . ?
C17 C16 H16 120.0 . . ?
C16 C17 C18 120.0 . . ?
C16 C17 H17 120.0 . . ?
C18 C17 H17 120.0 . . ?
C17 C18 C13 120.0 . . ?
C17 C18 H18 120.0 . . ?
C13 C18 H18 120.0 . . ?
C14' C13' C18' 120.0 . . ?
C14' C13' C6 121.6(2) . . ?
C18' C13' C6 118.3(2) . . ?
C15' C14' C13' 120.0 . . ?
C15' C14' H14' 120.0 . . ?
C13' C14' H14' 120.0 . . ?
C16' C15' C14' 120.0 . . ?
C16' C15' H15' 120.0 . . ?
C14' C15' H15' 120.0 . . ?
C15' C16' C17' 120.0 . . ?
C15' C16' H16' 120.0 . . ?
C17' C16' H16' 120.0 . . ?
C18' C17' C16' 120.0 . . ?
C18' C17' H17' 120.0 . . ?
C16' C17' H17' 120.0 . . ?
C17' C18' C13' 120.0 . . ?
C17' C18' H18' 120.0 . . ?
C13' C18' H18' 120.0 . . ?
N4 C19 N2 108.25(18) . . ?
N4 C19 C6 114.40(18) . . ?
N2 C19 C6 115.16(18) . . ?
N4 C19 H19 106.1 . . ?
N2 C19 H19 106.1 . . ?
C6 C19 H19 106.1 . . ?
N2 C20 C21 106.1(2) . . ?
N2 C20 C23 125.9(2) . . ?
C21 C20 C23 128.0(2) . . ?
C20 C21 C22 106.6(2) . . ?
C20 C21 H21 126.7 . . ?
C22 C21 H21 126.7 . . ?
N1 C22 C21 110.5(2) . . ?
N1 C22 C24 121.5(3) . . ?
C21 C22 C24 128.0(3) . . ?
C20 C23 H23A 109.5 . . ?
C20 C23 H23B 109.5 . . ?
H23A C23 H23B 109.5 . . ?
C20 C23 H23C 109.5 . . ?
H23A C23 H23C 109.5 . . ?
H23B C23 H23C 109.5 . . ?
C22 C24 H24A 109.5 . . ?
C22 C24 H24B 109.5 . . ?
H24A C24 H24B 109.5 . . ?
C22 C24 H24C 109.5 . . ?
H24A C24 H24C 109.5 . . ?
H24B C24 H24C 109.5 . . ?
N4 C25 C26 106.3(2) . . ?
N4 C25 C28 124.0(2) . . ?
C26 C25 C28 129.7(2) . . ?
C25 C26 C27 106.7(2) . . ?
C25 C26 H26 126.6 . . ?
C27 C26 H26 126.6 . . ?
N3 C27 C26 110.1(2) . . ?
N3 C27 C29 121.1(3) . . ?
C26 C27 C29 128.8(3) . . ?
C25 C28 H28A 109.5 . . ?
C25 C28 H28B 109.5 . . ?
H28A C28 H28B 109.5 . . ?
C25 C28 H28C 109.5 . . ?
H28A C28 H28C 109.5 . . ?
H28B C28 H28C 109.5 . . ?
C27 C29 H29A 109.5 . . ?
C27 C29 H29B 109.5 . . ?
H29A C29 H29B 109.5 . . ?
C27 C29 H29C 109.5 . . ?
H29A C29 H29C 109.5 . . ?
H29B C29 H29C 109.5 . . ?
C1S O1S C4S 108.0 . . ?
O1S C1S C2S 108.0 . . ?
O1S C1S H1S1 110.1 . . ?
C2S C1S H1S1 110.1 . . ?
O1S C1S H1S2 110.1 . . ?
C2S C1S H1S2 110.1 . . ?
H1S1 C1S H1S2 108.4 . . ?
C3S C2S C1S 108.0 . . ?
C3S C2S H2S1 110.1 . . ?
C1S C2S H2S1 110.1 . . ?
C3S C2S H2S2 110.1 . . ?
C1S C2S H2S2 110.1 . . ?
H2S1 C2S H2S2 108.4 . . ?
C2S C3S C4S 108.0 . . ?
C2S C3S H3S1 110.1 . . ?
C4S C3S H3S1 110.1 . . ?
C2S C3S H3S2 110.1 . . ?
C4S C3S H3S2 110.1 . . ?
H3S1 C3S H3S2 108.4 . . ?
C3S C4S O1S 108.0 . . ?
C3S C4S H4S1 110.1 . . ?
O1S C4S H4S1 110.1 . . ?
C3S C4S H4S2 110.1 . . ?
O1S C4S H4S2 110.1 . . ?
H4S1 C4S H4S2 108.4 . . ?
C8S O2S C5S 108.0 . . ?
C6S C5S O2S 108.0 . . ?
C6S C5S H5S1 110.1 . . ?
O2S C5S H5S1 110.1 . . ?
C6S C5S H5S2 110.1 . . ?
O2S C5S H5S2 110.1 . . ?
H5S1 C5S H5S2 108.4 . . ?
C5S C6S C7S 108.0 . . ?
C5S C6S H6S1 110.1 . . ?
C7S C6S H6S1 110.1 . . ?
C5S C6S H6S2 110.1 . . ?
C7S C6S H6S2 110.1 . . ?
H6S1 C6S H6S2 108.4 . . ?
C6S C7S C8S 108.0 . . ?
C6S C7S H7S1 110.1 . . ?
C8S C7S H7S1 110.1 . . ?
C6S C7S H7S2 110.1 . . ?
C8S C7S H7S2 110.1 . . ?
H7S1 C7S H7S2 108.4 . . ?
O2S C8S C7S 108.0 . . ?
O2S C8S H8S1 110.1 . . ?
C7S C8S H8S1 110.1 . . ?
O2S C8S H8S2 110.1 . . ?
C7S C8S H8S2 110.1 . . ?
H8S1 C8S H8S2 108.4 . . ?

loop_
_geom_bond_atom_site_label_1
_geom_bond_atom_site_label_2
_geom_bond_distance
_geom_bond_site_symmetry_2
_geom_bond_publ_flag
Fe1 N3 2.131(2) . ?
Fe1 N1 2.139(2) . ?
Fe1 Cl1 2.2783(7) . ?
Fe1 C2 2.338(3) . ?
Fe1 C1 2.343(2) . ?
Fe1 C3 2.357(3) . ?
Fe1 C5 2.377(3) . ?
Fe1 C4 2.378(3) . ?
N1 C22 1.331(3) . ?
N1 N2 1.368(3) . ?
N2 C20 1.368(3) . ?
N2 C19 1.466(3) . ?
N3 C27 1.332(3) . ?
N3 N4 1.368(3) . ?
N4 C25 1.365(3) . ?
N4 C19 1.459(3) . ?
C1 C2 1.423(4) . ?
C1 C5 1.427(4) . ?
C1 C6 1.535(3) . ?
C2 C3 1.413(4) . ?
C2 H2 0.9500 . ?
C3 C4 1.398(5) . ?
C3 H3 0.9500 . ?
C4 C5 1.406(4) . ?
C4 H4 0.9500 . ?
C5 H5 0.9500 . ?
C6 C13' 1.540(3) . ?
C6 C7 1.553(3) . ?
C6 C19 1.596(3) . ?
C6 C13 1.612(3) . ?
C7 C12 1.389(4) . ?
C7 C8 1.393(4) . ?
C8 C9 1.397(4) . ?
C8 H8 0.9500 . ?
C9 C10 1.366(5) . ?
C9 H9 0.9500 . ?
C10 C11 1.380(6) . ?
C10 H10 0.9500 . ?
C11 C12 1.401(4) . ?
C11 H11 0.9500 . ?
C12 H12 0.9500 . ?
C13 C14 1.3900 . ?
C13 C18 1.3900 . ?
C14 C15 1.3900 . ?
C14 H14 0.9500 . ?
C15 C16 1.3900 . ?
C15 H15 0.9500 . ?
C16 C17 1.3900 . ?
C16 H16 0.9500 . ?
C17 C18 1.3900 . ?
C17 H17 0.9500 . ?
C18 H18 0.9500 . ?
C13' C14' 1.3900 . ?
C13' C18' 1.3900 . ?
C14' C15' 1.3900 . ?
C14' H14' 0.9500 . ?
C15' C16' 1.3900 . ?
C15' H15' 0.9500 . ?
C16' C17' 1.3900 . ?
C16' H16' 0.9500 . ?
C17' C18' 1.3900 . ?
C17' H17' 0.9500 . ?
C18' H18' 0.9500 . ?
C19 H19 0.9600 . ?
C20 C21 1.374(4) . ?
C20 C23 1.483(4) . ?
C21 C22 1.397(4) . ?
C21 H21 0.9500 . ?
C22 C24 1.497(4) . ?
C23 H23A 0.9800 . ?
C23 H23B 0.9800 . ?
C23 H23C 0.9800 . ?
C24 H24A 0.9800 . ?
C24 H24B 0.9800 . ?
C24 H24C 0.9800 . ?
C25 C26 1.371(4) . ?
C25 C28 1.488(4) . ?
C26 C27 1.397(4) . ?
C26 H26 0.9500 . ?
C27 C29 1.500(4) . ?
C28 H28A 0.9800 . ?
C28 H28B 0.9800 . ?
C28 H28C 0.9800 . ?
C29 H29A 0.9800 . ?
C29 H29B 0.9800 . ?
C29 H29C 0.9800 . ?
O1S C1S 1.4200 . ?
O1S C4S 1.4200 . ?
C1S C2S 1.4200 . ?
C1S H1S1 0.9900 . ?
C1S H1S2 0.9900 . ?
C2S C3S 1.4200 . ?
C2S H2S1 0.9900 . ?
C2S H2S2 0.9900 . ?
C3S C4S 1.4200 . ?
C3S H3S1 0.9900 . ?
C3S H3S2 0.9900 . ?
C4S H4S1 0.9900 . ?
C4S H4S2 0.9900 . ?
O2S C8S 1.4200 . ?
O2S C5S 1.4200 . ?
C5S C6S 1.4200 . ?
C5S H5S1 0.9900 . ?
C5S H5S2 0.9900 . ?
C6S C7S 1.4200 . ?
C6S H6S1 0.9900 . ?
C6S H6S2 0.9900 . ?
C7S C8S 1.4200 . ?
C7S H7S1 0.9900 . ?
C7S H7S2 0.9900 . ?
C8S H8S1 0.9900 . ?
C8S H8S2 0.9900 . ?

loop_
_geom_hbond_atom_site_label_D
_geom_hbond_atom_site_label_H
_geom_hbond_atom_site_label_A
_geom_hbond_distance_DH
_geom_hbond_distance_HA
_geom_hbond_distance_DA
_geom_hbond_angle_DHA
_geom_hbond_site_symmetry_A
_geom_hbond_publ_flag
C23 H23B Cl1 0.98 2.81 3.712(3) 153.1 3_666 yes
C23 H23C Cl1 0.98 2.89 3.584(3) 128.9 1_655 yes
C24 H24C Cl1 0.98 2.98 3.545(4) 118.1 . yes
C28 H28A Cl1 0.98 2.99 3.561(3) 118.6 1_655 yes
C29 H29A Cl1 0.98 2.82 3.559(4) 133.2 . yes

loop_
_geom_torsion_atom_site_label_1
_geom_torsion_atom_site_label_2
_geom_torsion_atom_site_label_3
_geom_torsion_atom_site_label_4
_geom_torsion
_geom_torsion_site_symmetry_1
_geom_torsion_site_symmetry_2
_geom_torsion_site_symmetry_3
_geom_torsion_site_symmetry_4
_geom_torsion_publ_flag
C22 N1 N2 C20 -2.3(3) . . . . ?
Fe1 N1 N2 C20 169.05(16) . . . . ?
C22 N1 N2 C19 -170.5(2) . . . . ?
Fe1 N1 N2 C19 0.9(3) . . . . ?
C27 N3 N4 C25 1.4(3) . . . . ?
Fe1 N3 N4 C25 -173.80(17) . . . . ?
C27 N3 N4 C19 178.6(2) . . . . ?
Fe1 N3 N4 C19 3.4(3) . . . . ?
C5 C1 C2 C3 -1.3(3) . . . . ?
C6 C1 C2 C3 174.0(2) . . . . ?
Fe1 C1 C2 C3 64.93(19) . . . . ?
C5 C1 C2 Fe1 -66.22(17) . . . . ?
C6 C1 C2 Fe1 109.1(2) . . . . ?
C1 C2 C3 C4 0.6(3) . . . . ?
Fe1 C2 C3 C4 65.1(2) . . . . ?
C1 C2 C3 Fe1 -64.45(18) . . . . ?
C2 C3 C4 C5 0.3(3) . . . . ?
Fe1 C3 C4 C5 64.15(19) . . . . ?
C2 C3 C4 Fe1 -63.87(19) . . . . ?
C3 C4 C5 C1 -1.1(3) . . . . ?
Fe1 C4 C5 C1 62.58(18) . . . . ?
C3 C4 C5 Fe1 -63.7(2) . . . . ?
C2 C1 C5 C4 1.5(3) . . . . ?
C6 C1 C5 C4 -173.7(2) . . . . ?
Fe1 C1 C5 C4 -63.68(19) . . . . ?
C2 C1 C5 Fe1 65.15(17) . . . . ?
C6 C1 C5 Fe1 -110.0(2) . . . . ?
C2 C1 C6 C13' 153.3(3) . . . . ?
C5 C1 C6 C13' -32.4(4) . . . . ?
Fe1 C1 C6 C13' -121.0(2) . . . . ?
C2 C1 C6 C7 36.2(3) . . . . ?
C5 C1 C6 C7 -149.5(2) . . . . ?
Fe1 C1 C6 C7 121.91(17) . . . . ?
C2 C1 C6 C19 -84.9(3) . . . . ?
C5 C1 C6 C19 89.4(3) . . . . ?
Fe1 C1 C6 C19 0.8(2) . . . . ?
C2 C1 C6 C13 153.6(2) . . . . ?
C5 C1 C6 C13 -32.1(3) . . . . ?
Fe1 C1 C6 C13 -120.68(19) . . . . ?
C1 C6 C7 C12 31.2(3) . . . . ?
C13' C6 C7 C12 -91.4(3) . . . . ?
C19 C6 C7 C12 153.9(2) . . . . ?
C13 C6 C7 C12 -88.0(3) . . . . ?
C1 C6 C7 C8 -157.4(2) . . . . ?
C13' C6 C7 C8 80.1(3) . . . . ?
C19 C6 C7 C8 -34.7(3) . . . . ?
C13 C6 C7 C8 83.4(3) . . . . ?
C12 C7 C8 C9 -2.9(4) . . . . ?
C6 C7 C8 C9 -174.6(2) . . . . ?
C7 C8 C9 C10 2.0(4) . . . . ?
C8 C9 C10 C11 -0.3(5) . . . . ?
C9 C10 C11 C12 -0.4(6) . . . . ?
C8 C7 C12 C11 2.2(4) . . . . ?
C6 C7 C12 C11 174.0(3) . . . . ?
C10 C11 C12 C7 -0.6(6) . . . . ?
C1 C6 C13 C14 -114.3(2) . . . . ?
C7 C6 C13 C14 5.4(3) . . . . ?
C19 C6 C13 C14 123.0(2) . . . . ?
C1 C6 C13 C18 67.0(3) . . . . ?
C7 C6 C13 C18 -173.3(2) . . . . ?
C19 C6 C13 C18 -55.6(3) . . . . ?
C18 C13 C14 C15 0.0 . . . . ?
C6 C13 C14 C15 -178.6(3) . . . . ?
C13 C14 C15 C16 0.0 . . . . ?
C14 C15 C16 C17 0.0 . . . . ?
C15 C16 C17 C18 0.0 . . . . ?
C16 C17 C18 C13 0.0 . . . . ?
C14 C13 C18 C17 0.0 . . . . ?
C6 C13 C18 C17 178.6(3) . . . . ?
C1 C6 C13' C14' 159.4(2) . . . . ?
C7 C6 C13' C14' -80.1(3) . . . . ?
C19 C6 C13' C14' 35.5(3) . . . . ?
C1 C6 C13' C18' -25.6(4) . . . . ?
C7 C6 C13' C18' 94.9(3) . . . . ?
C19 C6 C13' C18' -149.5(3) . . . . ?
C18' C13' C14' C15' 0.0 . . . . ?
C6 C13' C14' C15' 175.0(4) . . . . ?
C13' C14' C15' C16' 0.0 . . . . ?
C14' C15' C16' C17' 0.0 . . . . ?
C15' C16' C17' C18' 0.0 . . . . ?
C16' C17' C18' C13' 0.0 . . . . ?
C14' C13' C18' C17' 0.0 . . . . ?
C6 C13' C18' C17' -175.1(4) . . . . ?
C25 N4 C19 N2 113.2(3) . . . . ?
N3 N4 C19 N2 -63.4(3) . . . . ?
C25 N4 C19 C6 -116.9(3) . . . . ?
N3 N4 C19 C6 66.4(3) . . . . ?
N1 N2 C19 N4 60.4(3) . . . . ?
C20 N2 C19 N4 -105.5(3) . . . . ?
N1 N2 C19 C6 -69.0(3) . . . . ?
C20 N2 C19 C6 125.1(2) . . . . ?
C1 C6 C19 N4 -63.6(2) . . . . ?
C13' C6 C19 N4 61.6(3) . . . . ?
C7 C6 C19 N4 174.34(18) . . . . ?
C13 C6 C19 N4 58.0(3) . . . . ?
C1 C6 C19 N2 62.8(2) . . . . ?
C13' C6 C19 N2 -172.0(2) . . . . ?
C7 C6 C19 N2 -59.3(2) . . . . ?
C13 C6 C19 N2 -175.6(2) . . . . ?
N1 N2 C20 C21 2.1(3) . . . . ?
C19 N2 C20 C21 169.1(2) . . . . ?
N1 N2 C20 C23 -177.6(2) . . . . ?
C19 N2 C20 C23 -10.7(4) . . . . ?
N2 C20 C21 C22 -1.1(3) . . . . ?
C23 C20 C21 C22 178.7(3) . . . . ?
N2 N1 C22 C21 1.6(3) . . . . ?
Fe1 N1 C22 C21 -167.9(2) . . . . ?
N2 N1 C22 C24 -178.9(3) . . . . ?
Fe1 N1 C22 C24 11.6(4) . . . . ?
C20 C21 C22 N1 -0.3(3) . . . . ?
C20 C21 C22 C24 -179.8(3) . . . . ?
N3 N4 C25 C26 -1.0(3) . . . . ?
C19 N4 C25 C26 -177.9(2) . . . . ?
N3 N4 C25 C28 179.1(3) . . . . ?
C19 N4 C25 C28 2.1(4) . . . . ?
N4 C25 C26 C27 0.3(3) . . . . ?
C28 C25 C26 C27 -179.8(3) . . . . ?
N4 N3 C27 C26 -1.1(3) . . . . ?
Fe1 N3 C27 C26 172.8(2) . . . . ?
N4 N3 C27 C29 179.5(3) . . . . ?
Fe1 N3 C27 C29 -6.6(4) . . . . ?
C25 C26 C27 N3 0.5(4) . . . . ?
C25 C26 C27 C29 179.9(3) . . . . ?
C4S O1S C1S C2S 0.0 . . . . ?
O1S C1S C2S C3S 0.0 . . . . ?
C1S C2S C3S C4S 0.0 . . . . ?
C2S C3S C4S O1S 0.0 . . . . ?
C1S O1S C4S C3S 0.0 . . . . ?
C8S O2S C5S C6S 0.0 . . . . ?
O2S C5S C6S C7S 0.0 . . . . ?
C5S C6S C7S C8S 0.0 . . . . ?
C5S O2S C8S C7S 0.0 . . . . ?
C6S C7S C8S O2S 0.0 . . . . ?
